data_8104743
loop_
_publ_author_name
'Song, Wenqi'
'Zhu, Yanfang'
'Miao, Zong-Cheng'

_publ_section_title
;
 A three-dimensional Eu(III) framework in the crystal structure of
 dimethylaminium poly[dimethylformamide-\k1 N)bis(\m4-terephthalato-\k4
 O:O&#x2032;:O&#x2032;&#x2032;:O&#x2032;&#x2032;&#x2032;)europium(III)]
 monohydrate, C21H25EuN2O10
;
_journal_issue 4
_journal_name_full 'Zeitschrift f\"ur Kristallographie - New Crystal Structures'
_journal_page_first 881
_journal_page_last 883
_journal_paper_doi 10.1515/ncrs-2021-0101
_journal_volume 236
_journal_year 2021
_chemical_formula_moiety 'C19 H15 Eu N O9, H2 O, C2 H8 N'
_chemical_formula_sum 'C21 H25 Eu N2 O10'
_chemical_formula_weight 617.39
_space_group_crystal_system monoclinic
_space_group_IT_number 14
_space_group_name_Hall '-P 2yn'
_space_group_name_H-M_alt 'P 1 21/n 1'
_atom_sites_solution_hydrogens mixed
_atom_sites_solution_primary dual
_cell_angle_alpha 90
_cell_angle_beta 104.361(2)
_cell_angle_gamma 90
_cell_formula_units_Z 4
_cell_length_a 14.1635(8)
_cell_length_b 12.1381(6)
_cell_length_c 14.4528(7)
_cell_measurement_reflns_used 9890
_cell_measurement_temperature 296.15
_cell_measurement_theta_max 27.497
_cell_measurement_theta_min 2.462
_cell_volume 2407.1(2)
_computing_cell_refinement 'SAINT V8.40A (Bruker, 2019)'
_computing_data_reduction 'SAINT V8.40A (Bruker, 2019)'
_computing_molecular_graphics 'Olex2 1.3 (Dolomanov et al., 2009)'
_computing_publication_material 'Olex2 1.3 (Dolomanov et al., 2009)'
_computing_structure_refinement 'SHELXL 2018/3 (Sheldrick, 2015)'
_computing_structure_solution 'SHELXT 2014/5 (Sheldrick, 2014)'
_diffrn_ambient_temperature 296.15
_diffrn_measured_fraction_theta_full 0.998
_diffrn_measured_fraction_theta_max 0.997
_diffrn_measurement_device_type 'Bruker D8 VENTURE'
_diffrn_measurement_method '\f and \w scans'
_diffrn_radiation_type MoK\a
_diffrn_radiation_wavelength 0.71073
_diffrn_reflns_av_R_equivalents 0.0487
_diffrn_reflns_av_unetI/netI 0.0397
_diffrn_reflns_Laue_measured_fraction_full 0.998
_diffrn_reflns_Laue_measured_fraction_max 0.997
_diffrn_reflns_limit_h_max 17
_diffrn_reflns_limit_h_min -18
_diffrn_reflns_limit_k_max 15
_diffrn_reflns_limit_k_min -14
_diffrn_reflns_limit_l_max 18
_diffrn_reflns_limit_l_min -17
_diffrn_reflns_number 22250
_diffrn_reflns_point_group_measured_fraction_full 0.998
_diffrn_reflns_point_group_measured_fraction_max 0.997
_diffrn_reflns_theta_full 25.242
_diffrn_reflns_theta_max 27.500
_diffrn_reflns_theta_min 2.462
_diffrn_source_current 40.0
_diffrn_source_power 2.0
_diffrn_source_voltage 50.0
_diffrn_standards_number 0
_exptl_absorpt_coefficient_mu 2.662
_exptl_absorpt_correction_T_max 0.766
_exptl_absorpt_correction_T_min 0.734
_exptl_absorpt_correction_type multi-scan
_exptl_absorpt_process_details
;
SADABS-2016/2 (Bruker,2016/2) was used for absorption correction.
wR2(int) was 0.1142 before and 0.0623 after correction.
The Ratio of minimum to maximum transmission is 0.8969.
The \l/2 correction factor is Not present.
;
_exptl_crystal_density_diffrn 1.704
_exptl_crystal_description block
_exptl_crystal_F_000 1232
_exptl_crystal_size_max 0.12
_exptl_crystal_size_mid 0.1
_exptl_crystal_size_min 0.1
_refine_diff_density_max 0.946
_refine_diff_density_min -0.749
_refine_diff_density_rms 0.140
_refine_ls_extinction_coef .
_refine_ls_extinction_method none
_refine_ls_goodness_of_fit_ref 1.059
_refine_ls_hydrogen_treatment constr
_refine_ls_matrix_type full
_refine_ls_number_parameters 311
_refine_ls_number_reflns 5540
_refine_ls_number_restraints 6
_refine_ls_restrained_S_all 1.066
_refine_ls_R_factor_all 0.0341
_refine_ls_R_factor_gt 0.0304
_refine_ls_shift/su_max 0.002
_refine_ls_shift/su_mean 0.000
_refine_ls_structure_factor_coef Fsqd
_refine_ls_weighting_details 'w=1/[\s^2^(Fo^2^)+(0.0368P)^2^+9.7722P] where P=(Fo^2^+2Fc^2^)/3'
_refine_ls_weighting_scheme calc
_refine_ls_wR_factor_gt 0.0864
_refine_ls_wR_factor_ref 0.0893
_reflns_Friedel_coverage 0.000
_reflns_Friedel_fraction_full .
_reflns_Friedel_fraction_max .
_reflns_number_gt 4996
_reflns_number_total 5540
_reflns_threshold_expression 'I > 2\s(I)'
_cod_data_source_file suppl_j_ncrs-2021-0101_suppl.cif
_cod_data_source_block a
_cod_original_sg_symbol_H-M 'P 21/n'
_cod_database_code 8104743
_shelx_space_group_comment
;
The symmetry employed for this shelxl refinement is uniquely defined
by the following loop, which should always be used as a source of
symmetry information in preference to the above space-group names.
They are only intended as comments.
;
_shelx_estimated_absorpt_t_max 0.777
_shelx_estimated_absorpt_t_min 0.741
_olex2_refinement_description
;
1. Fixed Uiso
 At 1.2 times of:
  All C(H) groups, All N(H,H) groups
 At 1.5 times of:
  All C(H,H,H) groups, All O(H,H) groups
2. Uiso/Uaniso restraints and constraints
Uanis(O10) \\sim Ueq: with sigma of 0.005 and sigma for terminal atoms of 0.01
3.a Riding coordinates:
 O10(H10A,H10B)
3.b Secondary CH2 refined with riding coordinates:
 N2(H2A,H2B)
3.c Aromatic/amide H refined with riding coordinates:
 C3(H3), C4(H4), C6(H6), C7(H7), C11(H11), C12(H12), C15(H15), C16(H16),
 C17(H17)
3.d Idealised Me refined as rotating group:
 C18(H18A,H18B,H18C), C19(H19A,H19B,H19C), C20(H20A,H20B,H20C), C21(H21A,H21B,
 H21C)
;

loop_
_space_group_symop_operation_xyz
'x, y, z'
'-x+1/2, y+1/2, -z+1/2'
'-x, -y, -z'
'x-1/2, -y-1/2, z-1/2'

loop_
_atom_site_label
_atom_site_type_symbol
_atom_site_fract_x
_atom_site_fract_y
_atom_site_fract_z
_atom_site_U_iso_or_equiv
_atom_site_adp_type
_atom_site_occupancy
_atom_site_site_symmetry_order
_atom_site_calc_flag
_atom_site_refinement_flags_posn
_atom_site_refinement_flags_adp
_atom_site_refinement_flags_occupancy
_atom_site_disorder_assembly
_atom_site_disorder_group
Eu1 Eu 0.58824(2) 0.44661(2) 0.41149(2) 0.01149(7) Uani 1 1 d . . . . .
O1 O 0.1602(2) 0.0904(2) 0.08142(17) 0.0159(5) Uani 1 1 d . . . . .
O2 O 0.0518(2) 0.0596(2) 0.16787(19) 0.0202(6) Uani 1 1 d . . . . .
O3 O 0.3241(2) 0.3784(2) 0.53380(18) 0.0167(5) Uani 1 1 d . . . . .
O4 O 0.44669(17) 0.3861(2) 0.46597(17) 0.0120(5) Uani 1 1 d . . . . .
O5 O 0.53850(19) 0.3712(2) 0.23894(17) 0.0137(5) Uani 1 1 d . . . . .
O6 O 0.6150(2) 0.5315(2) 0.25567(17) 0.0161(5) Uani 1 1 d . . . . .
O7 O 0.75204(19) 0.3961(3) 0.4107(2) 0.0201(6) Uani 1 1 d . . . . .
O8 O 0.8456(2) 0.3047(2) 0.3355(2) 0.0224(6) Uani 1 1 d . . . . .
O9 O 0.5985(2) 0.2368(2) 0.4318(2) 0.0217(6) Uani 1 1 d . . . . .
N1 N 0.6446(3) 0.1169(3) 0.5548(3) 0.0286(8) Uani 1 1 d . . . . .
C1 C 0.1301(3) 0.0968(3) 0.1564(2) 0.0120(7) Uani 1 1 d . . . . .
C2 C 0.1946(3) 0.1571(3) 0.2396(2) 0.0119(7) Uani 1 1 d . . . . .
C3 C 0.2849(3) 0.1963(3) 0.2341(2) 0.0147(7) Uani 1 1 d . . . . .
H3 H 0.307820 0.181605 0.180376 0.018 Uiso 1 1 calc R U . . .
C4 C 0.3415(3) 0.2575(3) 0.3091(3) 0.0150(7) Uani 1 1 d . . . . .
H4 H 0.402208 0.283782 0.305485 0.018 Uiso 1 1 calc R U . . .
C5 C 0.3071(2) 0.2794(3) 0.3892(2) 0.0108(6) Uani 1 1 d . . . . .
C6 C 0.2171(3) 0.2383(3) 0.3947(3) 0.0181(8) Uani 1 1 d . . . . .
H6 H 0.194363 0.252348 0.448640 0.022 Uiso 1 1 calc R U . . .
C7 C 0.1613(3) 0.1768(3) 0.3209(3) 0.0193(8) Uani 1 1 d . . . . .
H7 H 0.101509 0.148683 0.325394 0.023 Uiso 1 1 calc R U . . .
C8 C 0.3629(2) 0.3515(3) 0.4680(2) 0.0096(6) Uani 1 1 d . . . . .
C9 C 0.5638(3) 0.4601(3) 0.2042(2) 0.0121(7) Uani 1 1 d . . . . .
C10 C 0.5303(3) 0.4801(3) 0.0984(2) 0.0119(7) Uani 1 1 d . . . . .
C11 C 0.4827(3) 0.3982(3) 0.0364(2) 0.0162(7) Uani 1 1 d . . . . .
H11 H 0.471049 0.329844 0.060399 0.019 Uiso 1 1 calc R U . . .
C12 C 0.5473(3) 0.5817(3) 0.0609(3) 0.0159(7) Uani 1 1 d . . . . .
H12 H 0.579201 0.636746 0.101619 0.019 Uiso 1 1 calc R U . . .
C13 C 0.8330(3) 0.3751(3) 0.3949(2) 0.0118(6) Uani 1 1 d . . . . .
C14 C 0.9204(3) 0.4381(3) 0.4507(2) 0.0112(7) Uani 1 1 d . . . . .
C15 C 0.9120(3) 0.5061(3) 0.5257(3) 0.0152(7) Uani 1 1 d . . . . .
H15 H 0.853251 0.509927 0.543228 0.018 Uiso 1 1 calc R U . . .
C16 C 1.0090(3) 0.4317(3) 0.4256(3) 0.0155(7) Uani 1 1 d . . . . .
H16 H 1.015300 0.385601 0.376044 0.019 Uiso 1 1 calc R U . . .
C17 C 0.5823(3) 0.1845(3) 0.4997(3) 0.0251(9) Uani 1 1 d . . . . .
H17 H 0.521781 0.193574 0.512887 0.030 Uiso 1 1 calc R U . . .
C18 C 0.6198(5) 0.0561(5) 0.6329(5) 0.0532(17) Uani 1 1 d . . . . .
H18A H 0.662678 0.077833 0.692480 0.080 Uiso 1 1 calc R U . . .
H18B H 0.626688 -0.021522 0.623438 0.080 Uiso 1 1 calc R U . . .
H18C H 0.553649 0.071926 0.633933 0.080 Uiso 1 1 calc R U . . .
C19 C 0.7427(4) 0.1039(5) 0.5443(4) 0.0441(13) Uani 1 1 d . . . . .
H19A H 0.748689 0.033874 0.515501 0.066 Uiso 1 1 calc R U . . .
H19B H 0.787762 0.107527 0.606012 0.066 Uiso 1 1 calc R U . . .
H19C H 0.756913 0.161763 0.504530 0.066 Uiso 1 1 calc R U . . .
O10 O 0.9297(4) 0.3047(5) 0.1765(4) 0.0833(19) Uani 1 1 d . U . . .
H10A H 0.971987 0.262129 0.163116 0.125 Uiso 1 1 d R U . . .
H10B H 0.913257 0.291679 0.227706 0.125 Uiso 1 1 d R U . . .
N2 N 0.6758(3) 0.1940(3) 0.2537(3) 0.0239(8) Uani 1 1 d . . . . .
H2A H 0.627724 0.234695 0.265189 0.029 Uiso 1 1 calc R U . . .
H2B H 0.731634 0.218916 0.290645 0.029 Uiso 1 1 calc R U . . .
C20 C 0.6621(4) 0.0789(4) 0.2790(4) 0.0355(11) Uani 1 1 d . . . . .
H20A H 0.600372 0.052701 0.241669 0.053 Uiso 1 1 calc R U . . .
H20B H 0.663482 0.074273 0.345596 0.053 Uiso 1 1 calc R U . . .
H20C H 0.713427 0.034388 0.266111 0.053 Uiso 1 1 calc R U . . .
C21 C 0.6776(4) 0.2069(5) 0.1534(3) 0.0352(11) Uani 1 1 d . . . . .
H21A H 0.615746 0.185162 0.113148 0.053 Uiso 1 1 calc R U . . .
H21B H 0.728038 0.161334 0.140047 0.053 Uiso 1 1 calc R U . . .
H21C H 0.690079 0.282528 0.141156 0.053 Uiso 1 1 calc R U . . .

loop_
_atom_site_aniso_label
_atom_site_aniso_U_11
_atom_site_aniso_U_22
_atom_site_aniso_U_33
_atom_site_aniso_U_23
_atom_site_aniso_U_13
_atom_site_aniso_U_12
Eu1 0.01123(10) 0.01461(11) 0.00805(10) -0.00056(6) 0.00130(7) -0.00064(6)
O1 0.0181(13) 0.0228(14) 0.0059(11) -0.0029(10) 0.0016(9) -0.0074(11)
O2 0.0159(13) 0.0322(16) 0.0123(13) -0.0083(11) 0.0033(10) -0.0134(11)
O3 0.0216(13) 0.0200(13) 0.0106(12) -0.0084(10) 0.0078(10) -0.0119(11)
O4 0.0085(11) 0.0119(12) 0.0147(12) -0.0026(9) 0.0012(9) -0.0053(9)
O5 0.0189(13) 0.0166(13) 0.0057(11) 0.0007(9) 0.0029(9) -0.0015(10)
O6 0.0187(13) 0.0234(14) 0.0055(11) -0.0021(10) 0.0017(10) -0.0089(11)
O7 0.0079(12) 0.0300(16) 0.0219(14) -0.0068(12) 0.0029(10) -0.0016(11)
O8 0.0163(13) 0.0203(14) 0.0302(16) -0.0118(12) 0.0048(11) -0.0003(11)
O9 0.0313(16) 0.0126(13) 0.0232(14) 0.0015(11) 0.0108(12) 0.0022(11)
N1 0.033(2) 0.0211(18) 0.034(2) 0.0081(15) 0.0126(16) 0.0088(16)
C1 0.0133(16) 0.0143(17) 0.0063(15) -0.0027(12) -0.0015(12) -0.0037(13)
C2 0.0129(16) 0.0138(17) 0.0081(15) -0.0020(13) 0.0011(12) -0.0043(13)
C3 0.0155(17) 0.0220(19) 0.0079(15) -0.0061(13) 0.0051(13) -0.0062(14)
C4 0.0101(16) 0.0222(19) 0.0133(16) -0.0059(14) 0.0039(13) -0.0070(14)
C5 0.0098(15) 0.0128(16) 0.0086(15) -0.0034(12) -0.0002(12) -0.0047(13)
C6 0.0178(18) 0.027(2) 0.0123(17) -0.0095(15) 0.0089(14) -0.0107(16)
C7 0.0158(18) 0.029(2) 0.0143(17) -0.0087(15) 0.0065(14) -0.0123(16)
C8 0.0109(15) 0.0092(16) 0.0078(14) 0.0002(12) 0.0003(12) -0.0024(12)
C9 0.0129(16) 0.0188(18) 0.0064(15) -0.0003(12) 0.0058(12) 0.0009(13)
C10 0.0120(16) 0.0185(17) 0.0054(14) -0.0006(13) 0.0023(12) -0.0015(14)
C11 0.0224(19) 0.0170(18) 0.0079(16) 0.0012(13) 0.0011(13) -0.0045(15)
C12 0.0204(18) 0.0199(18) 0.0066(16) -0.0030(13) 0.0018(13) -0.0043(15)
C13 0.0104(15) 0.0121(16) 0.0116(15) 0.0028(12) 0.0004(12) 0.0005(13)
C14 0.0076(15) 0.0143(17) 0.0108(16) 0.0018(12) 0.0006(12) 0.0017(12)
C15 0.0095(16) 0.0209(19) 0.0159(17) -0.0017(14) 0.0041(13) 0.0012(14)
C16 0.0112(17) 0.0212(19) 0.0144(17) -0.0041(14) 0.0035(13) 0.0013(14)
C17 0.030(2) 0.0140(19) 0.035(2) 0.0030(16) 0.0148(18) 0.0041(16)
C18 0.062(4) 0.044(3) 0.061(4) 0.032(3) 0.030(3) 0.017(3)
C19 0.034(3) 0.058(4) 0.039(3) 0.003(3) 0.006(2) 0.017(3)
O10 0.111(4) 0.084(4) 0.079(3) -0.045(3) 0.069(3) -0.056(3)
N2 0.0192(17) 0.0296(19) 0.0236(18) -0.0144(15) 0.0066(13) -0.0035(14)
C20 0.043(3) 0.029(2) 0.037(3) -0.013(2) 0.014(2) -0.007(2)
C21 0.040(3) 0.046(3) 0.021(2) -0.007(2) 0.0089(19) 0.008(2)

loop_
_atom_type_symbol
_atom_type_description
_atom_type_scat_dispersion_real
_atom_type_scat_dispersion_imag
_atom_type_scat_source
C C 0.0033 0.0016 'International Tables Vol C Tables 4.2.6.8 and 6.1.1.4'
H H 0.0000 0.0000 'International Tables Vol C Tables 4.2.6.8 and 6.1.1.4'
Eu Eu -0.1578 3.6682 'International Tables Vol C Tables 4.2.6.8 and 6.1.1.4'
N N 0.0061 0.0033 'International Tables Vol C Tables 4.2.6.8 and 6.1.1.4'
O O 0.0106 0.0060 'International Tables Vol C Tables 4.2.6.8 and 6.1.1.4'

loop_
_geom_angle_atom_site_label_1
_geom_angle_atom_site_label_2
_geom_angle_atom_site_label_3
_geom_angle
_geom_angle_site_symmetry_1
_geom_angle_site_symmetry_3
O1 Eu1 Eu1 67.01(6) 4_666 3_666
O1 Eu1 O3 77.74(9) 4_666 3_666
O1 Eu1 O4 66.26(8) 4_666 3_666
O1 Eu1 O5 147.81(9) 4_666 .
O1 Eu1 O6 145.98(9) 4_666 .
O1 Eu1 O9 72.89(9) 4_666 .
O1 Eu1 C8 65.68(9) 4_666 3_666
O1 Eu1 C9 161.08(9) 4_666 .
O2 Eu1 Eu1 65.00(7) 2 3_666
O2 Eu1 O1 131.11(9) 2 4_666
O2 Eu1 O3 87.33(10) 2 3_666
O2 Eu1 O4 69.07(8) 2 3_666
O2 Eu1 O5 75.60(9) 2 .
O2 Eu1 O6 69.28(9) 2 .
O2 Eu1 O9 128.75(10) 2 .
O2 Eu1 C8 81.80(10) 2 3_666
O2 Eu1 C9 67.30(10) 2 .
O3 Eu1 Eu1 82.45(6) 3_666 3_666
O3 Eu1 O4 48.45(8) 3_666 3_666
O3 Eu1 O5 127.15(8) 3_666 .
O3 Eu1 O6 76.55(8) 3_666 .
O3 Eu1 O9 143.31(10) 3_666 .
O3 Eu1 C8 24.37(9) 3_666 3_666
O3 Eu1 C9 101.54(9) 3_666 .
O4 Eu1 Eu1 34.01(5) 3_666 3_666
O4 Eu1 Eu1 40.20(6) . 3_666
O4 Eu1 O1 78.04(9) . 4_666
O4 Eu1 O2 71.65(9) . 2
O4 Eu1 O3 122.64(8) . 3_666
O4 Eu1 O4 74.22(8) . 3_666
O4 Eu1 O5 98.94(8) . .
O4 Eu1 O6 135.19(8) . .
O4 Eu1 O9 72.04(9) . .
O4 Eu1 C8 24.98(8) 3_666 3_666
O4 Eu1 C8 98.56(9) . 3_666
O4 Eu1 C9 127.37(9) 3_666 .
O4 Eu1 C9 116.61(9) . .
O5 Eu1 Eu1 129.48(6) . 3_666
O5 Eu1 O4 144.40(8) . 3_666
O5 Eu1 O6 50.60(8) . .
O5 Eu1 C8 145.23(9) . 3_666
O5 Eu1 C9 25.80(9) . .
O6 Eu1 Eu1 130.14(7) . 3_666
O6 Eu1 O4 110.26(8) . 3_666
O6 Eu1 C8 96.77(9) . 3_666
O6 Eu1 C9 25.18(9) . .
O7 Eu1 Eu1 143.41(7) . 3_666
O7 Eu1 O1 78.25(9) . 4_666
O7 Eu1 O2 144.23(10) . 2
O7 Eu1 O3 79.22(10) . 3_666
O7 Eu1 O4 142.73(10) . .
O7 Eu1 O4 120.49(8) . 3_666
O7 Eu1 O5 86.41(9) . .
O7 Eu1 O6 75.37(10) . .
O7 Eu1 O9 73.72(10) . .
O7 Eu1 C8 97.35(9) . 3_666
O7 Eu1 C9 83.03(10) . .
O9 Eu1 Eu1 105.18(6) . 3_666
O9 Eu1 O4 131.12(8) . 3_666
O9 Eu1 O5 75.71(9) . .
O9 Eu1 O6 118.62(9) . .
O9 Eu1 C8 138.57(9) . 3_666
O9 Eu1 C9 99.30(10) . .
C8 Eu1 Eu1 58.57(7) 3_666 3_666
C9 Eu1 Eu1 131.87(7) . 3_666
C9 Eu1 C8 120.09(10) . 3_666
C1 O1 Eu1 136.5(2) . 4_565
C1 O2 Eu1 141.7(2) . 2_545
C8 O3 Eu1 100.7(2) . 3_666
Eu1 O4 Eu1 105.78(8) . 3_666
C8 O4 Eu1 163.1(2) . .
C8 O4 Eu1 85.0(2) . 3_666
C9 O5 Eu1 92.5(2) . .
C9 O6 Eu1 93.0(2) . .
C13 O7 Eu1 169.7(3) . .
C17 O9 Eu1 125.8(3) . .
C17 N1 C18 121.8(4) . .
C17 N1 C19 121.5(4) . .
C19 N1 C18 116.6(4) . .
O1 C1 C2 116.7(3) . .
O2 C1 O1 126.4(3) . .
O2 C1 C2 116.9(3) . .
C3 C2 C1 120.4(3) . .
C3 C2 C7 120.0(3) . .
C7 C2 C1 119.5(3) . .
C2 C3 H3 120.0 . .
C2 C3 C4 120.0(3) . .
C4 C3 H3 120.0 . .
C3 C4 H4 120.1 . .
C5 C4 C3 119.8(3) . .
C5 C4 H4 120.1 . .
C4 C5 C8 121.1(3) . .
C6 C5 C4 119.8(3) . .
C6 C5 C8 119.0(3) . .
C5 C6 H6 119.7 . .
C7 C6 C5 120.5(3) . .
C7 C6 H6 119.7 . .
C2 C7 H7 120.1 . .
C6 C7 C2 119.8(3) . .
C6 C7 H7 120.1 . .
O3 C8 Eu1 54.96(17) . 3_666
O3 C8 O4 121.4(3) . .
O3 C8 C5 118.7(3) . .
O4 C8 Eu1 70.05(18) . 3_666
O4 C8 C5 119.8(3) . .
C5 C8 Eu1 157.8(2) . 3_666
O5 C9 Eu1 61.67(17) . .
O5 C9 C10 119.1(3) . .
O6 C9 Eu1 61.78(18) . .
O6 C9 O5 122.0(3) . .
O6 C9 C10 118.9(3) . .
C10 C9 Eu1 167.1(2) . .
C11 C10 C9 121.3(3) . .
C12 C10 C9 119.8(3) . .
C12 C10 C11 118.9(3) . .
C10 C11 H11 119.8 . .
C12 C11 C10 120.3(4) 3_665 .
C12 C11 H11 119.8 3_665 .
C10 C12 H12 119.6 . .
C11 C12 C10 120.8(3) 3_665 .
C11 C12 H12 119.6 3_665 .
O7 C13 O8 123.8(3) . .
O7 C13 C14 117.9(3) . .
O8 C13 C14 118.3(3) . .
C15 C14 C13 120.0(3) . .
C15 C14 C16 119.6(3) . .
C16 C14 C13 120.4(3) . .
C14 C15 H15 119.8 . .
C16 C15 C14 120.3(3) 3_766 .
C16 C15 H15 119.8 3_766 .
C14 C16 H16 119.9 . .
C15 C16 C14 120.1(3) 3_766 .
C15 C16 H16 119.9 3_766 .
O9 C17 N1 124.8(4) . .
O9 C17 H17 117.6 . .
N1 C17 H17 117.6 . .
N1 C18 H18A 109.5 . .
N1 C18 H18B 109.5 . .
N1 C18 H18C 109.5 . .
H18A C18 H18B 109.5 . .
H18A C18 H18C 109.5 . .
H18B C18 H18C 109.5 . .
N1 C19 H19A 109.5 . .
N1 C19 H19B 109.5 . .
N1 C19 H19C 109.5 . .
H19A C19 H19B 109.5 . .
H19A C19 H19C 109.5 . .
H19B C19 H19C 109.5 . .
H10A O10 H10B 116.8 . .
H2A N2 H2B 107.8 . .
C20 N2 H2A 109.1 . .
C20 N2 H2B 109.1 . .
C21 N2 H2A 109.1 . .
C21 N2 H2B 109.1 . .
C21 N2 C20 112.5(4) . .
N2 C20 H20A 109.5 . .
N2 C20 H20B 109.5 . .
N2 C20 H20C 109.5 . .
H20A C20 H20B 109.5 . .
H20A C20 H20C 109.5 . .
H20B C20 H20C 109.5 . .
N2 C21 H21A 109.5 . .
N2 C21 H21B 109.5 . .
N2 C21 H21C 109.5 . .
H21A C21 H21B 109.5 . .
H21A C21 H21C 109.5 . .
H21B C21 H21C 109.5 . .

loop_
_geom_bond_atom_site_label_1
_geom_bond_atom_site_label_2
_geom_bond_distance
_geom_bond_site_symmetry_2
Eu1 Eu1 4.2007(4) 3_666
Eu1 O1 2.456(2) 4_666
Eu1 O2 2.450(3) 2
Eu1 O3 2.488(3) 3_666
Eu1 O4 2.442(2) .
Eu1 O4 2.818(2) 3_666
Eu1 O5 2.585(2) .
Eu1 O6 2.589(3) .
Eu1 O7 2.402(3) .
Eu1 O9 2.563(3) .
Eu1 C8 2.986(3) 3_666
Eu1 C9 2.934(3) .
O1 C1 1.261(4) .
O2 C1 1.246(5) .
O3 C8 1.254(4) .
O4 C8 1.266(4) .
O5 C9 1.278(4) .
O6 C9 1.250(4) .
O7 C13 1.249(4) .
O8 C13 1.255(5) .
O9 C17 1.237(5) .
N1 C17 1.318(6) .
N1 C18 1.463(6) .
N1 C19 1.443(7) .
C1 C2 1.507(4) .
C2 C3 1.386(5) .
C2 C7 1.391(5) .
C3 H3 0.9300 .
C3 C4 1.392(5) .
C4 H4 0.9300 .
C4 C5 1.390(5) .
C5 C6 1.389(5) .
C5 C8 1.497(4) .
C6 H6 0.9300 .
C6 C7 1.380(5) .
C7 H7 0.9300 .
C9 C10 1.504(5) .
C10 C11 1.395(5) .
C10 C12 1.392(5) .
C11 H11 0.9300 .
C11 C12 1.386(5) 3_665
C12 H12 0.9300 .
C13 C14 1.508(5) .
C14 C15 1.390(5) .
C14 C16 1.392(5) .
C15 H15 0.9300 .
C15 C16 1.388(5) 3_766
C16 H16 0.9300 .
C17 H17 0.9300 .
C18 H18A 0.9600 .
C18 H18B 0.9600 .
C18 H18C 0.9600 .
C19 H19A 0.9600 .
C19 H19B 0.9600 .
C19 H19C 0.9600 .
O10 H10A 0.8493 .
O10 H10B 0.8431 .
N2 H2A 0.8900 .
N2 H2B 0.8900 .
N2 C20 1.469(6) .
N2 C21 1.465(6) .
C20 H20A 0.9600 .
C20 H20B 0.9600 .
C20 H20C 0.9600 .
C21 H21A 0.9600 .
C21 H21B 0.9600 .
C21 H21C 0.9600 .

loop_
_geom_torsion_atom_site_label_1
_geom_torsion_atom_site_label_2
_geom_torsion_atom_site_label_3
_geom_torsion_atom_site_label_4
_geom_torsion
_geom_torsion_site_symmetry_1
_geom_torsion_site_symmetry_2
_geom_torsion_site_symmetry_3
_geom_torsion_site_symmetry_4
Eu1 O1 C1 O2 18.2(6) 4_565 . . .
Eu1 O1 C1 C2 -160.7(2) 4_565 . . .
Eu1 O2 C1 O1 6.8(7) 2_545 . . .
Eu1 O2 C1 C2 -174.3(3) 2_545 . . .
Eu1 O3 C8 O4 23.6(4) 3_666 . . .
Eu1 O3 C8 C5 -154.8(3) 3_666 . . .
Eu1 O4 C8 Eu1 -130.4(8) . . . 3_666
Eu1 O4 C8 O3 -150.8(6) . . . .
Eu1 O4 C8 O3 -20.4(3) 3_666 . . .
Eu1 O4 C8 C5 27.6(10) . . . .
Eu1 O4 C8 C5 158.0(3) 3_666 . . .
Eu1 O5 C9 O6 14.1(4) . . . .
Eu1 O5 C9 C10 -165.3(3) . . . .
Eu1 O6 C9 O5 -14.1(4) . . . .
Eu1 O6 C9 C10 165.3(3) . . . .
Eu1 O7 C13 O8 -62.4(16) . . . .
Eu1 O7 C13 C14 117.6(14) . . . .
Eu1 O9 C17 N1 -123.2(4) . . . .
Eu1 C9 C10 C11 -98.0(12) . . . .
Eu1 C9 C10 C12 82.4(12) . . . .
O1 C1 C2 C3 -4.1(5) . . . .
O1 C1 C2 C7 173.5(4) . . . .
O2 C1 C2 C3 176.8(4) . . . .
O2 C1 C2 C7 -5.5(5) . . . .
O5 C9 C10 C11 -8.0(5) . . . .
O5 C9 C10 C12 172.4(3) . . . .
O6 C9 C10 C11 172.6(3) . . . .
O6 C9 C10 C12 -7.0(5) . . . .
O7 C13 C14 C15 8.4(5) . . . .
O7 C13 C14 C16 -169.5(3) . . . .
O8 C13 C14 C15 -171.6(3) . . . .
O8 C13 C14 C16 10.6(5) . . . .
C1 C2 C3 C4 176.2(3) . . . .
C1 C2 C7 C6 -175.7(4) . . . .
C2 C3 C4 C5 -0.1(6) . . . .
C3 C2 C7 C6 2.0(6) . . . .
C3 C4 C5 C6 1.1(6) . . . .
C3 C4 C5 C8 -175.7(3) . . . .
C4 C5 C6 C7 -0.6(6) . . . .
C4 C5 C8 Eu1 105.3(6) . . . 3_666
C4 C5 C8 O3 172.4(3) . . . .
C4 C5 C8 O4 -6.0(5) . . . .
C5 C6 C7 C2 -0.9(6) . . . .
C6 C5 C8 Eu1 -71.5(7) . . . 3_666
C6 C5 C8 O3 -4.4(5) . . . .
C6 C5 C8 O4 177.2(3) . . . .
C7 C2 C3 C4 -1.5(6) . . . .
C8 C5 C6 C7 176.3(4) . . . .
C9 C10 C11 C12 -179.8(4) . . . 3_665
C9 C10 C12 C11 179.8(4) . . . 3_665
C11 C10 C12 C11 0.2(7) . . . 3_665
C12 C10 C11 C12 -0.2(6) . . . 3_665
C13 C14 C15 C16 -177.0(3) . . . 3_766
C13 C14 C16 C15 177.0(3) . . . 3_766
C15 C14 C16 C15 -0.9(6) . . . 3_766
C16 C14 C15 C16 0.9(6) . . . 3_766
C18 N1 C17 O9 -178.8(5) . . . .
C19 N1 C17 O9 4.7(7) . . . .
